data_7237904
loop_
_publ_author_name
'Saccone, Marco'
'Pfletscher, Michael'
'Kather, Sven'
'W\"olper, Christoph'
'Daniliuc, Constantin'
'Mezger, Markus'
'Giese, Michael'

_publ_section_title
;
 Improving the mesomorphic behaviour of supramolecular liquid crystals by
 resonance-assisted hydrogen bonding
;
_journal_issue 28
_journal_name_full 'Journal of Materials Chemistry C'
_journal_page_first 8643
_journal_paper_doi 10.1039/C9TC02787D
_journal_volume 7
_journal_year 2019
_chemical_formula_sum 'C36 H38 N6 O6'
_chemical_formula_weight 650.72
_space_group_crystal_system triclinic
_space_group_IT_number 2
_space_group_name_Hall '-P 1'
_space_group_name_H-M_alt 'P -1'
_atom_sites_solution_hydrogens mixed
_atom_sites_solution_primary direct
_atom_sites_solution_secondary difmap
_audit_creation_method SHELXL-2017/1
_audit_update_record
;
2018-12-21 deposited with the CCDC.	2019-06-14 downloaded from the CCDC.
;
_cell_angle_alpha 97.6867(14)
_cell_angle_beta 103.3143(14)
_cell_angle_gamma 93.6974(14)
_cell_formula_units_Z 4
_cell_length_a 10.5345(5)
_cell_length_b 17.8146(8)
_cell_length_c 18.0404(8)
_cell_measurement_reflns_used 9917
_cell_measurement_temperature 134(2)
_cell_measurement_theta_max 78.83
_cell_measurement_theta_min 2.55
_cell_volume 3249.0(3)
_computing_cell_refinement 'Bruker APEX3(v2017.3-0)'
_computing_data_collection 'Bruker APEX3(v2017.3-0)'
_computing_data_reduction 'Bruker APEX3(v2017.3-0)'
_computing_molecular_graphics 'ORTEP/PLATON (Spek)'
_computing_publication_material 'BRUKER AXS SHELXTL (c) 2008 / Vers. 2008/4'
_computing_structure_refinement 'SHELXL-2017/1 (Sheldrick, 2017)'
_computing_structure_solution 'Bruker APEX3(v2017.3-0)'
_diffrn_ambient_temperature 134(2)
_diffrn_detector_area_resol_mean 7.3910
_diffrn_measured_fraction_theta_full 0.999
_diffrn_measured_fraction_theta_max 0.987
_diffrn_measurement_device_type 'Bruker D8 Venture (Photon II detector)'
_diffrn_measurement_method 'Data collection strategy APEX 3/Queen'
_diffrn_radiation_monochromator 'multilayer mirror'
_diffrn_radiation_type CuK\a
_diffrn_radiation_wavelength 1.54178
_diffrn_reflns_av_R_equivalents 0.0328
_diffrn_reflns_av_unetI/netI 0.0198
_diffrn_reflns_Laue_measured_fraction_full 0.999
_diffrn_reflns_Laue_measured_fraction_max 0.987
_diffrn_reflns_limit_h_max 13
_diffrn_reflns_limit_h_min -13
_diffrn_reflns_limit_k_max 22
_diffrn_reflns_limit_k_min -22
_diffrn_reflns_limit_l_max 21
_diffrn_reflns_limit_l_min -22
_diffrn_reflns_number 252621
_diffrn_reflns_point_group_measured_fraction_full 0.999
_diffrn_reflns_point_group_measured_fraction_max 0.987
_diffrn_reflns_theta_full 67.679
_diffrn_reflns_theta_max 79.534
_diffrn_reflns_theta_min 2.515
_diffrn_source 'micro-focus sealed tube'
_diffrn_source_type 'INCOATEC I\mS 3.0'
_exptl_absorpt_coefficient_mu 0.754
_exptl_absorpt_correction_T_max 0.75
_exptl_absorpt_correction_T_min 0.65
_exptl_absorpt_correction_type multi-scan
_exptl_absorpt_process_details
; 
 SADABS
 R.H. Blessing, Acta Cryst. (1995) A51 33-38 
;
_exptl_crystal_colour orange
_exptl_crystal_density_diffrn 1.330
_exptl_crystal_description block
_exptl_crystal_F_000 1376
_exptl_crystal_size_max 0.229
_exptl_crystal_size_mid 0.134
_exptl_crystal_size_min 0.133
_refine_diff_density_max 0.207
_refine_diff_density_min -0.285
_refine_diff_density_rms 0.054
_refine_ls_extinction_method none
_refine_ls_goodness_of_fit_ref 1.050
_refine_ls_hydrogen_treatment mixed
_refine_ls_matrix_type full
_refine_ls_number_parameters 895
_refine_ls_number_reflns 13947
_refine_ls_number_restraints 0
_refine_ls_restrained_S_all 1.050
_refine_ls_R_factor_all 0.0401
_refine_ls_R_factor_gt 0.0349
_refine_ls_shift/su_max 0.001
_refine_ls_shift/su_mean 0.000
_refine_ls_structure_factor_coef Fsqd
_refine_ls_weighting_details 'w=1/[\s^2^(Fo^2^)+(0.0620P)^2^+0.5693P] where P=(Fo^2^+2Fc^2^)/3'
_refine_ls_weighting_scheme calc
_refine_ls_wR_factor_gt 0.1033
_refine_ls_wR_factor_ref 0.1078
_reflns_Friedel_coverage 0.000
_reflns_number_gt 12046
_reflns_number_total 13947
_reflns_threshold_expression 'I > 2\s(I)'
_cod_data_source_file c9tc02787d3.cif
_cod_data_source_block sk_lc005m
_cod_depositor_comments
;
The following automatic conversions were performed:

data item '_atom_sites_solution_secondary' value 'diffmap' was
changed to 'difmap'.

Automatic conversion script
Id: cif_fix_values 6909 2019-04-08 15:41:33Z antanas 
;
_cod_database_code 7237904
_shelx_shelxl_version_number 2017/1
_shelx_space_group_comment
;
The symmetry employed for this shelxl refinement is uniquely defined
by the following loop, which should always be used as a source of
symmetry information in preference to the above space-group names.
They are only intended as comments.
;
_shelx_estimated_absorpt_t_min 0.846
_shelx_estimated_absorpt_t_max 0.906

loop_
_space_group_symop_operation_xyz
'x, y, z'
'-x, -y, -z'

loop_
_atom_site_label
_atom_site_type_symbol
_atom_site_fract_x
_atom_site_fract_y
_atom_site_fract_z
_atom_site_U_iso_or_equiv
_atom_site_adp_type
_atom_site_occupancy
_atom_site_site_symmetry_order
_atom_site_calc_flag
_atom_site_refinement_flags_posn
_atom_site_refinement_flags_adp
O1_1 O 1.16596(7) 0.11414(4) 0.47539(4) 0.02807(15) Uani 1 1 d . .
H1_1 H 1.1275(14) 0.1508(8) 0.4544(8) 0.044(4) Uiso 1 1 d . .
O2_1 O 0.86190(7) 0.16310(4) 0.62995(4) 0.02809(15) Uani 1 1 d . .
H2_1 H 0.8388(13) 0.1932(8) 0.5970(8) 0.042(3) Uiso 1 1 d . .
O3_1 O 1.12645(7) -0.03539(4) 0.67301(4) 0.03191(16) Uani 1 1 d . .
H3A_1 H 1.1868(16) -0.0551(9) 0.6527(9) 0.062(5) Uiso 1 1 d . .
O4_1 O 1.28325(7) -0.06577(4) 0.59148(4) 0.03356(16) Uani 1 1 d . .
C1_1 C 1.15359(8) 0.03589(5) 0.57193(5) 0.02201(17) Uani 1 1 d . .
C2_1 C 1.11046(8) 0.09697(5) 0.53205(5) 0.02133(17) Uani 1 1 d . .
C3_1 C 1.01324(8) 0.13918(5) 0.55118(5) 0.02120(17) Uani 1 1 d . .
H3_1 H 0.985337 0.179511 0.523772 0.025 Uiso 1 1 calc R U
C4_1 C 0.95630(8) 0.12268(5) 0.61041(5) 0.02191(17) Uani 1 1 d . .
C5_1 C 0.99607(9) 0.06418(5) 0.65173(5) 0.02388(18) Uani 1 1 d . .
H5_1 H 0.957923 0.053705 0.692571 0.029 Uiso 1 1 calc R U
C6_1 C 1.09213(9) 0.02152(5) 0.63231(5) 0.02329(18) Uani 1 1 d . .
C7_1 C 1.25056(9) -0.01364(5) 0.55334(5) 0.02551(19) Uani 1 1 d . .
C8_1 C 1.31467(9) -0.00536(5) 0.48829(6) 0.0298(2) Uani 1 1 d . .
H8A_1 H 1.247231 -0.009834 0.439950 0.045 Uiso 1 1 calc R U
H8B_1 H 1.373331 -0.045433 0.484264 0.045 Uiso 1 1 calc R U
H8C_1 H 1.365308 0.044579 0.498199 0.045 Uiso 1 1 calc R U
O1_2 O -0.17185(7) 0.87107(4) 0.00671(4) 0.03205(16) Uani 1 1 d . .
H1_2 H -0.1318(14) 0.8365(8) 0.0283(8) 0.047(4) Uiso 1 1 d . .
O2_2 O 0.15524(7) 0.83370(4) -0.13403(4) 0.03035(15) Uani 1 1 d . .
H2_2 H 0.1707(14) 0.8000(8) -0.1051(8) 0.046(4) Uiso 1 1 d . .
O3_2 O -0.09034(7) 1.04190(4) -0.16489(4) 0.03131(16) Uani 1 1 d . .
H3A_2 H -0.1497(16) 1.0630(9) -0.1411(9) 0.065(5) Uiso 1 1 d . .
O4_2 O -0.25316(7) 1.06853(4) -0.08639(4) 0.03259(16) Uani 1 1 d . .
C1_2 C -0.13909(8) 0.95945(5) -0.07748(5) 0.02223(18) Uani 1 1 d . .
C2_2 C -0.10696(9) 0.89288(5) -0.04441(5) 0.02318(18) Uani 1 1 d . .
C3_2 C -0.00990(9) 0.85069(5) -0.06367(5) 0.02298(18) Uani 1 1 d . .
H3_2 H 0.010415 0.806458 -0.040933 0.028 Uiso 1 1 calc R U
C4_2 C 0.05800(9) 0.87290(5) -0.11625(5) 0.02344(18) Uani 1 1 d . .
C5_2 C 0.02803(9) 0.93641(5) -0.15156(5) 0.02557(19) Uani 1 1 d . .
H5_2 H 0.072258 0.950141 -0.188831 0.031 Uiso 1 1 calc R U
C6_2 C -0.06738(9) 0.97937(5) -0.13151(5) 0.02379(18) Uani 1 1 d . .
C7_2 C -0.23459(9) 1.00935(5) -0.05707(5) 0.02532(19) Uani 1 1 d . .
C8_2 C -0.31484(10) 0.99264(6) -0.00134(6) 0.0319(2) Uani 1 1 d . .
H8A_2 H -0.372277 1.033110 0.004143 0.048 Uiso 1 1 calc R U
H8B_2 H -0.256422 0.990105 0.048920 0.048 Uiso 1 1 calc R U
H8C_2 H -0.368212 0.943796 -0.020697 0.048 Uiso 1 1 calc R U
O1_3 O 0.73910(7) 0.71803(3) 0.19635(4) 0.02723(15) Uani 1 1 d . .
N1_3 N 1.05125(8) 0.22983(5) 0.40698(5) 0.02782(17) Uani 1 1 d . .
N2_3 N 0.89206(8) 0.41302(4) 0.30495(5) 0.02584(17) Uani 1 1 d . .
N3_3 N 0.91420(8) 0.47746(4) 0.34588(5) 0.02541(16) Uani 1 1 d . .
C3_3 C 0.94765(9) 0.35378(5) 0.34391(5) 0.02381(18) Uani 1 1 d . .
C4_3 C 0.86340(9) 0.53697(5) 0.30682(5) 0.02396(18) Uani 1 1 d . .
C7_3 C 0.78079(9) 0.66175(5) 0.23677(5) 0.02362(18) Uani 1 1 d . .
C8_3 C 0.76234(10) 0.79485(5) 0.23708(6) 0.0282(2) Uani 1 1 d . .
H8A_3 H 0.855981 0.806242 0.264336 0.034 Uiso 1 1 calc R U
H8AB_3 H 0.709211 0.800785 0.275796 0.034 Uiso 1 1 calc R U
C9_3 C 0.72535(10) 0.84908(5) 0.17987(6) 0.0298(2) Uani 1 1 d . .
H9A_3 H 0.786337 0.846711 0.145461 0.036 Uiso 1 1 calc R U
H9AB_3 H 0.736800 0.901546 0.208308 0.036 Uiso 1 1 calc R U
C10_3 C 0.58573(11) 0.83280(6) 0.13076(6) 0.0349(2) Uani 1 1 d . .
H10A_3 H 0.567154 0.871934 0.097468 0.052 Uiso 1 1 calc R U
H10B_3 H 0.524542 0.833252 0.164288 0.052 Uiso 1 1 calc R U
H10C_3 H 0.575444 0.782730 0.098844 0.052 Uiso 1 1 calc R U
C1A_3 C 0.96973(10) 0.22047(5) 0.33687(6) 0.0285(2) Uani 1 1 d . .
H1A_3 H 0.947730 0.170480 0.308764 0.034 Uiso 1 1 calc R U
C2A_3 C 0.91595(10) 0.28048(5) 0.30342(6) 0.0280(2) Uani 1 1 d . .
H2A_3 H 0.858249 0.271575 0.253513 0.034 Uiso 1 1 calc R U
C5A_3 C 0.79125(10) 0.52626(5) 0.22962(5) 0.02640(19) Uani 1 1 d . .
H5A_3 H 0.770565 0.476383 0.201119 0.032 Uiso 1 1 calc R U
C6A_3 C 0.75059(10) 0.58778(5) 0.19530(5) 0.02639(19) Uani 1 1 d . .
H6A_3 H 0.701709 0.580196 0.143146 0.032 Uiso 1 1 calc R U
C1B_3 C 1.08049(10) 0.30101(6) 0.44561(6) 0.0292(2) Uani 1 1 d . .
H1B_3 H 1.137867 0.308132 0.495573 0.035 Uiso 1 1 calc R U
C2B_3 C 1.03239(10) 0.36456(5) 0.41726(6) 0.0280(2) Uani 1 1 d . .
H2B_3 H 1.056149 0.413904 0.446670 0.034 Uiso 1 1 calc R U
C5B_3 C 0.88963(9) 0.60994(5) 0.34813(5) 0.02707(19) Uani 1 1 d . .
H5B_3 H 0.936223 0.617198 0.400729 0.032 Uiso 1 1 calc R U
C6B_3 C 0.84908(9) 0.67281(5) 0.31411(5) 0.02653(19) Uani 1 1 d . .
H6B_3 H 0.867604 0.722508 0.343112 0.032 Uiso 1 1 calc R U
O1_4 O 0.49055(7) 0.76090(3) 0.32966(4) 0.02609(14) Uani 1 1 d . .
N1_4 N 0.77344(8) 0.26674(5) 0.53804(5) 0.02865(17) Uani 1 1 d . .
N2_4 N 0.64050(8) 0.44813(4) 0.42237(4) 0.02409(16) Uani 1 1 d . .
N3_4 N 0.63916(8) 0.50904(4) 0.46636(4) 0.02344(16) Uani 1 1 d . .
C3_4 C 0.68825(9) 0.38860(5) 0.46404(5) 0.02329(18) Uani 1 1 d . .
C4_4 C 0.59542(9) 0.57072(5) 0.42894(5) 0.02156(17) Uani 1 1 d . .
C7_4 C 0.52268(8) 0.70052(5) 0.36608(5) 0.02182(17) Uani 1 1 d . .
C8_4 C 0.50116(10) 0.83418(5) 0.37680(5) 0.02621(19) Uani 1 1 d . .
H8A_4 H 0.587655 0.843983 0.414158 0.031 Uiso 1 1 calc R U
H8AB_4 H 0.432072 0.835522 0.405869 0.031 Uiso 1 1 calc R U
C9_4 C 0.48555(9) 0.89375(5) 0.32410(5) 0.02504(18) Uani 1 1 d . .
H9A_4 H 0.557951 0.893113 0.297518 0.030 Uiso 1 1 calc R U
H9AB_4 H 0.493360 0.944502 0.355708 0.030 Uiso 1 1 calc R U
C10_4 C 0.35583(9) 0.88255(6) 0.26390(6) 0.0294(2) Uani 1 1 d . .
H10A_4 H 0.353847 0.921685 0.230409 0.044 Uiso 1 1 calc R U
H10B_4 H 0.283602 0.886657 0.289625 0.044 Uiso 1 1 calc R U
H10C_4 H 0.346395 0.832068 0.232847 0.044 Uiso 1 1 calc R U
C1A_4 C 0.71765(10) 0.25662(5) 0.46221(6) 0.0292(2) Uani 1 1 d . .
H1A_4 H 0.707827 0.206735 0.433996 0.035 Uiso 1 1 calc R U
C2A_4 C 0.67353(10) 0.31557(5) 0.42292(6) 0.02723(19) Uani 1 1 d . .
H2A_4 H 0.634196 0.306131 0.369168 0.033 Uiso 1 1 calc R U
C5A_4 C 0.55583(9) 0.56740(5) 0.34857(5) 0.02424(18) Uani 1 1 d . .
H5A_4 H 0.554453 0.520922 0.315598 0.029 Uiso 1 1 calc R U
C6A_4 C 0.51911(9) 0.63141(5) 0.31771(5) 0.02504(19) Uani 1 1 d . .
H6A_4 H 0.491182 0.628892 0.263392 0.030 Uiso 1 1 calc R U
C1B_4 C 0.78747(10) 0.33779(5) 0.57665(6) 0.0293(2) Uani 1 1 d . .
H1B_4 H 0.826298 0.345608 0.630450 0.035 Uiso 1 1 calc R U
C2B_4 C 0.74861(10) 0.40014(5) 0.54251(5) 0.02753(19) Uani 1 1 d . .
H2B_4 H 0.762682 0.449681 0.571800 0.033 Uiso 1 1 calc R U
C5B_4 C 0.59488(9) 0.63870(5) 0.47656(5) 0.02468(18) Uani 1 1 d . .
H5B_4 H 0.619298 0.640639 0.530917 0.030 Uiso 1 1 calc R U
C6B_4 C 0.55916(9) 0.70387(5) 0.44584(5) 0.02433(18) Uani 1 1 d . .
H6B_4 H 0.559598 0.750206 0.478841 0.029 Uiso 1 1 calc R U
O1_5 O 0.55669(7) 0.25400(4) 0.19861(4) 0.02927(15) Uani 1 1 d . .
N1_5 N 0.22304(8) 0.72174(5) -0.04676(5) 0.02850(17) Uani 1 1 d . .
N2_5 N 0.36717(8) 0.54787(4) 0.07724(4) 0.02498(16) Uani 1 1 d . .
N3_5 N 0.36065(8) 0.48331(4) 0.03776(4) 0.02446(16) Uani 1 1 d . .
C3_5 C 0.31421(9) 0.60412(5) 0.03241(5) 0.02390(18) Uani 1 1 d . .
C4_5 C 0.41280(9) 0.42640(5) 0.08029(5) 0.02266(18) Uani 1 1 d . .
C7_5 C 0.50732(9) 0.30740(5) 0.15573(5) 0.02346(18) Uani 1 1 d . .
C8_5 C 0.54018(9) 0.17585(5) 0.16250(5) 0.02513(19) Uani 1 1 d . .
H8A_5 H 0.584677 0.170083 0.119636 0.030 Uiso 1 1 calc R U
H8AB_5 H 0.445920 0.158617 0.141509 0.030 Uiso 1 1 calc R U
C9_5 C 0.59983(9) 0.12935(5) 0.22334(5) 0.02677(19) Uani 1 1 d . .
H9A_5 H 0.559185 0.138813 0.267596 0.032 Uiso 1 1 calc R U
H9AB_5 H 0.694828 0.145603 0.242048 0.032 Uiso 1 1 calc R U
C10_5 C 0.58006(11) 0.04475(5) 0.19209(6) 0.0321(2) Uani 1 1 d . .
H10A_5 H 0.486214 0.028888 0.171941 0.048 Uiso 1 1 calc R U
H10B_5 H 0.615795 0.016073 0.233582 0.048 Uiso 1 1 calc R U
H10C_5 H 0.625433 0.034762 0.150603 0.048 Uiso 1 1 calc R U
C1A_5 C 0.27708(10) 0.73473(5) 0.02917(6) 0.0297(2) Uani 1 1 d . .
H1A_5 H 0.283556 0.785112 0.055786 0.036 Uiso 1 1 calc R U
C2A_5 C 0.32408(10) 0.67799(5) 0.07081(6) 0.0280(2) Uani 1 1 d . .
H2A_5 H 0.362314 0.689501 0.124615 0.034 Uiso 1 1 calc R U
C5A_5 C 0.47015(9) 0.43957(5) 0.15979(5) 0.02565(19) Uani 1 1 d . .
H5A_5 H 0.476132 0.489168 0.188081 0.031 Uiso 1 1 calc R U
C6A_5 C 0.51763(10) 0.38098(5) 0.19681(5) 0.02676(19) Uani 1 1 d . .
H6A_5 H 0.557621 0.390357 0.250479 0.032 Uiso 1 1 calc R U
C1B_5 C 0.21312(10) 0.64985(6) -0.08293(6) 0.0305(2) Uani 1 1 d . .
H1B_5 H 0.174937 0.639918 -0.136809 0.037 Uiso 1 1 calc R U
C2B_5 C 0.25530(10) 0.58966(5) -0.04619(6) 0.0297(2) Uani 1 1 d . .
H2B_5 H 0.244398 0.539484 -0.073876 0.036 Uiso 1 1 calc R U
C5B_5 C 0.40448(9) 0.35350(5) 0.03967(5) 0.02607(19) Uani 1 1 d . .
H5B_5 H 0.367142 0.344588 -0.014313 0.031 Uiso 1 1 calc R U
C6B_5 C 0.44993(9) 0.29337(5) 0.07679(5) 0.02607(19) Uani 1 1 d . .
H6B_5 H 0.441988 0.243501 0.048779 0.031 Uiso 1 1 calc R U
O1_6 O 0.30447(7) 0.29508(4) 0.31722(4) 0.03011(15) Uani 1 1 d . .
N1_6 N -0.05117(8) 0.76199(5) 0.08154(5) 0.03058(18) Uani 1 1 d . .
N2_6 N 0.11783(8) 0.58853(4) 0.19563(5) 0.02675(17) Uani 1 1 d . .
N3_6 N 0.09421(8) 0.52216(4) 0.15888(5) 0.02658(17) Uani 1 1 d . .
C3_6 C 0.05818(9) 0.64440(5) 0.15315(5) 0.02497(19) Uani 1 1 d . .
C4_6 C 0.15168(9) 0.46612(5) 0.20061(5) 0.02476(18) Uani 1 1 d . .
C7_6 C 0.25145(9) 0.34796(5) 0.27520(5) 0.02456(18) Uani 1 1 d . .
C8_6 C 0.27721(10) 0.21643(5) 0.28290(5) 0.02622(19) Uani 1 1 d . .
H8A_6 H 0.313260 0.207476 0.236775 0.031 Uiso 1 1 calc R U
H8AB_6 H 0.181387 0.202124 0.266988 0.031 Uiso 1 1 calc R U
C9_6 C 0.34054(10) 0.16972(5) 0.34233(6) 0.0287(2) Uani 1 1 d . .
H9A_6 H 0.307334 0.181210 0.389254 0.034 Uiso 1 1 calc R U
H9AB_6 H 0.436550 0.183389 0.356657 0.034 Uiso 1 1 calc R U
C10_6 C 0.31105(12) 0.08495(6) 0.31121(6) 0.0373(2) Uani 1 1 d . .
H10A_6 H 0.217701 0.069730 0.305110 0.056 Uiso 1 1 calc R U
H10B_6 H 0.363502 0.055902 0.347390 0.056 Uiso 1 1 calc R U
H10C_6 H 0.332977 0.074744 0.261127 0.056 Uiso 1 1 calc R U
C1A_6 C 0.02527(10) 0.77562(6) 0.15317(6) 0.0302(2) Uani 1 1 d . .
H1A_6 H 0.041501 0.826514 0.179333 0.036 Uiso 1 1 calc R U
C2A_6 C 0.08181(10) 0.71876(5) 0.19087(6) 0.02762(19) Uani 1 1 d . .
H2A_6 H 0.135864 0.730574 0.241724 0.033 Uiso 1 1 calc R U
C5A_6 C 0.23445(9) 0.48213(5) 0.27499(5) 0.02613(19) Uani 1 1 d . .
H5A_6 H 0.256624 0.533318 0.299895 0.031 Uiso 1 1 calc R U
C6A_6 C 0.28333(10) 0.42369(5) 0.31171(5) 0.0276(2) Uani 1 1 d . .
H6A_6 H 0.339084 0.434579 0.362154 0.033 Uiso 1 1 calc R U
C1B_6 C -0.07283(10) 0.68977(6) 0.04577(6) 0.0316(2) Uani 1 1 d . .
H1B_6 H -0.126921 0.679733 -0.005157 0.038 Uiso 1 1 calc R U
C2B_6 C -0.02145(10) 0.62902(6) 0.07830(6) 0.0290(2) Uani 1 1 d . .
H2B_6 H -0.039578 0.578662 0.050805 0.035 Uiso 1 1 calc R U
C5B_6 C 0.12195(10) 0.39125(5) 0.16449(6) 0.0285(2) Uani 1 1 d . .
H5B_6 H 0.066900 0.380578 0.113849 0.034 Uiso 1 1 calc R U
C6B_6 C 0.17095(10) 0.33146(5) 0.20079(6) 0.0280(2) Uani 1 1 d . .
H6B_6 H 0.150041 0.280374 0.175424 0.034 Uiso 1 1 calc R U

loop_
_atom_site_aniso_label
_atom_site_aniso_U_11
_atom_site_aniso_U_22
_atom_site_aniso_U_33
_atom_site_aniso_U_23
_atom_site_aniso_U_13
_atom_site_aniso_U_12
O1_1 0.0317(3) 0.0288(3) 0.0300(3) 0.0131(3) 0.0130(3) 0.0118(3)
O2_1 0.0332(4) 0.0260(3) 0.0312(4) 0.0113(3) 0.0141(3) 0.0110(3)
O3_1 0.0375(4) 0.0251(3) 0.0369(4) 0.0176(3) 0.0075(3) 0.0097(3)
O4_1 0.0341(4) 0.0230(3) 0.0426(4) 0.0086(3) 0.0031(3) 0.0111(3)
C1_1 0.0209(4) 0.0170(4) 0.0254(4) 0.0033(3) 0.0002(3) 0.0017(3)
C2_1 0.0223(4) 0.0188(4) 0.0216(4) 0.0036(3) 0.0029(3) 0.0009(3)
C3_1 0.0239(4) 0.0171(4) 0.0225(4) 0.0064(3) 0.0030(3) 0.0036(3)
C4_1 0.0228(4) 0.0184(4) 0.0236(4) 0.0030(3) 0.0040(3) 0.0013(3)
C5_1 0.0270(4) 0.0212(4) 0.0239(4) 0.0073(3) 0.0053(3) 0.0012(3)
C6_1 0.0251(4) 0.0169(4) 0.0252(4) 0.0071(3) -0.0011(3) 0.0007(3)
C7_1 0.0230(4) 0.0181(4) 0.0305(5) 0.0005(3) -0.0015(3) 0.0017(3)
C8_1 0.0272(5) 0.0254(4) 0.0351(5) -0.0011(4) 0.0058(4) 0.0074(4)
O1_2 0.0362(4) 0.0365(4) 0.0334(4) 0.0206(3) 0.0164(3) 0.0160(3)
O2_2 0.0356(4) 0.0297(4) 0.0332(4) 0.0134(3) 0.0154(3) 0.0143(3)
O3_2 0.0361(4) 0.0255(3) 0.0375(4) 0.0174(3) 0.0103(3) 0.0097(3)
O4_2 0.0366(4) 0.0275(3) 0.0347(4) 0.0091(3) 0.0052(3) 0.0135(3)
C1_2 0.0232(4) 0.0211(4) 0.0207(4) 0.0040(3) 0.0012(3) 0.0036(3)
C2_2 0.0246(4) 0.0239(4) 0.0208(4) 0.0054(3) 0.0036(3) 0.0031(3)
C3_2 0.0270(4) 0.0199(4) 0.0227(4) 0.0081(3) 0.0036(3) 0.0054(3)
C4_2 0.0250(4) 0.0219(4) 0.0230(4) 0.0034(3) 0.0042(3) 0.0048(3)
C5_2 0.0280(5) 0.0263(4) 0.0250(4) 0.0101(4) 0.0077(4) 0.0039(4)
C6_2 0.0256(4) 0.0200(4) 0.0239(4) 0.0074(3) 0.0000(3) 0.0026(3)
C7_2 0.0253(4) 0.0241(4) 0.0228(4) 0.0024(3) -0.0018(3) 0.0053(3)
C8_2 0.0316(5) 0.0362(5) 0.0299(5) 0.0057(4) 0.0084(4) 0.0133(4)
O1_3 0.0377(4) 0.0172(3) 0.0257(3) 0.0047(2) 0.0042(3) 0.0041(3)
N1_3 0.0310(4) 0.0279(4) 0.0301(4) 0.0124(3) 0.0126(3) 0.0086(3)
N2_3 0.0310(4) 0.0216(4) 0.0253(4) 0.0065(3) 0.0055(3) 0.0033(3)
N3_3 0.0291(4) 0.0221(4) 0.0252(4) 0.0052(3) 0.0058(3) 0.0033(3)
C3_3 0.0266(4) 0.0226(4) 0.0248(4) 0.0077(3) 0.0087(3) 0.0040(3)
C4_3 0.0276(4) 0.0218(4) 0.0236(4) 0.0060(3) 0.0068(4) 0.0034(3)
C7_3 0.0270(4) 0.0202(4) 0.0255(4) 0.0062(3) 0.0083(3) 0.0033(3)
C8_3 0.0358(5) 0.0180(4) 0.0298(5) 0.0020(4) 0.0062(4) 0.0034(4)
C9_3 0.0343(5) 0.0210(4) 0.0362(5) 0.0073(4) 0.0104(4) 0.0062(4)
C10_3 0.0409(6) 0.0321(5) 0.0305(5) 0.0045(4) 0.0052(4) 0.0091(4)
C1A_3 0.0357(5) 0.0217(4) 0.0306(5) 0.0067(4) 0.0112(4) 0.0039(4)
C2A_3 0.0337(5) 0.0249(4) 0.0252(4) 0.0065(4) 0.0054(4) 0.0025(4)
C5A_3 0.0349(5) 0.0196(4) 0.0236(4) 0.0021(3) 0.0057(4) 0.0023(4)
C6A_3 0.0348(5) 0.0213(4) 0.0214(4) 0.0030(3) 0.0036(4) 0.0027(4)
C1B_3 0.0305(5) 0.0316(5) 0.0266(5) 0.0092(4) 0.0056(4) 0.0069(4)
C2B_3 0.0321(5) 0.0244(4) 0.0270(5) 0.0054(4) 0.0054(4) 0.0033(4)
C5B_3 0.0309(5) 0.0255(5) 0.0226(4) 0.0030(4) 0.0026(4) 0.0017(4)
C6B_3 0.0324(5) 0.0184(4) 0.0261(5) 0.0003(3) 0.0042(4) 0.0003(3)
O1_4 0.0390(4) 0.0159(3) 0.0220(3) 0.0044(2) 0.0032(3) 0.0055(3)
N1_4 0.0301(4) 0.0251(4) 0.0344(4) 0.0107(3) 0.0097(3) 0.0101(3)
N2_4 0.0293(4) 0.0189(4) 0.0240(4) 0.0047(3) 0.0047(3) 0.0046(3)
N3_4 0.0273(4) 0.0192(4) 0.0238(4) 0.0041(3) 0.0052(3) 0.0040(3)
C3_4 0.0253(4) 0.0206(4) 0.0255(4) 0.0057(3) 0.0071(3) 0.0055(3)
C4_4 0.0241(4) 0.0187(4) 0.0225(4) 0.0058(3) 0.0049(3) 0.0036(3)
C7_4 0.0236(4) 0.0195(4) 0.0226(4) 0.0060(3) 0.0046(3) 0.0021(3)
C8_4 0.0354(5) 0.0186(4) 0.0226(4) 0.0020(3) 0.0030(4) 0.0055(4)
C9_4 0.0285(5) 0.0181(4) 0.0280(4) 0.0055(3) 0.0040(4) 0.0042(3)
C10_4 0.0288(5) 0.0308(5) 0.0300(5) 0.0116(4) 0.0053(4) 0.0058(4)
C1A_4 0.0353(5) 0.0197(4) 0.0339(5) 0.0037(4) 0.0101(4) 0.0073(4)
C2A_4 0.0329(5) 0.0222(4) 0.0267(5) 0.0036(4) 0.0067(4) 0.0056(4)
C5A_4 0.0315(5) 0.0186(4) 0.0215(4) 0.0014(3) 0.0049(3) 0.0026(3)
C6A_4 0.0333(5) 0.0202(4) 0.0200(4) 0.0033(3) 0.0029(3) 0.0027(3)
C1B_4 0.0326(5) 0.0270(5) 0.0284(5) 0.0079(4) 0.0043(4) 0.0084(4)
C2B_4 0.0335(5) 0.0215(4) 0.0265(5) 0.0037(4) 0.0040(4) 0.0068(4)
C5B_4 0.0320(5) 0.0233(4) 0.0183(4) 0.0037(3) 0.0044(3) 0.0051(4)
C6B_4 0.0328(5) 0.0182(4) 0.0217(4) 0.0018(3) 0.0058(3) 0.0059(3)
O1_5 0.0400(4) 0.0193(3) 0.0259(3) 0.0052(3) 0.0010(3) 0.0057(3)
N1_5 0.0298(4) 0.0245(4) 0.0337(4) 0.0080(3) 0.0088(3) 0.0091(3)
N2_5 0.0306(4) 0.0210(4) 0.0234(4) 0.0038(3) 0.0056(3) 0.0054(3)
N3_5 0.0279(4) 0.0216(4) 0.0238(4) 0.0040(3) 0.0052(3) 0.0052(3)
C3_5 0.0253(4) 0.0231(4) 0.0248(4) 0.0060(3) 0.0069(3) 0.0057(3)
C4_5 0.0242(4) 0.0219(4) 0.0223(4) 0.0046(3) 0.0054(3) 0.0038(3)
C7_5 0.0256(4) 0.0206(4) 0.0250(4) 0.0064(3) 0.0057(3) 0.0039(3)
C8_5 0.0307(5) 0.0187(4) 0.0264(4) 0.0038(3) 0.0068(4) 0.0052(3)
C9_5 0.0305(5) 0.0240(4) 0.0268(5) 0.0073(4) 0.0069(4) 0.0034(4)
C10_5 0.0424(6) 0.0238(5) 0.0315(5) 0.0080(4) 0.0079(4) 0.0083(4)
C1A_5 0.0333(5) 0.0228(4) 0.0334(5) 0.0034(4) 0.0081(4) 0.0074(4)
C2A_5 0.0323(5) 0.0235(4) 0.0272(5) 0.0022(4) 0.0054(4) 0.0052(4)
C5A_5 0.0330(5) 0.0190(4) 0.0233(4) 0.0010(3) 0.0046(4) 0.0027(3)
C6A_5 0.0344(5) 0.0229(4) 0.0203(4) 0.0027(3) 0.0014(4) 0.0030(4)
C1B_5 0.0367(5) 0.0288(5) 0.0260(5) 0.0067(4) 0.0044(4) 0.0097(4)
C2B_5 0.0402(5) 0.0226(4) 0.0252(5) 0.0018(4) 0.0051(4) 0.0082(4)
C5B_5 0.0311(5) 0.0242(4) 0.0213(4) 0.0021(3) 0.0033(4) 0.0052(4)
C6B_5 0.0324(5) 0.0200(4) 0.0244(4) 0.0002(3) 0.0052(4) 0.0044(4)
O1_6 0.0425(4) 0.0188(3) 0.0275(3) 0.0051(3) 0.0039(3) 0.0051(3)
N1_6 0.0345(4) 0.0314(4) 0.0327(4) 0.0155(3) 0.0141(3) 0.0101(3)
N2_6 0.0312(4) 0.0227(4) 0.0269(4) 0.0070(3) 0.0057(3) 0.0044(3)
N3_6 0.0301(4) 0.0231(4) 0.0269(4) 0.0058(3) 0.0060(3) 0.0046(3)
C3_6 0.0264(4) 0.0245(4) 0.0267(4) 0.0091(4) 0.0084(4) 0.0047(3)
C4_6 0.0271(4) 0.0239(4) 0.0249(4) 0.0063(3) 0.0074(4) 0.0043(3)
C7_6 0.0294(5) 0.0201(4) 0.0261(4) 0.0056(3) 0.0090(4) 0.0042(3)
C8_6 0.0336(5) 0.0176(4) 0.0288(5) 0.0034(3) 0.0100(4) 0.0036(3)
C9_6 0.0350(5) 0.0238(4) 0.0292(5) 0.0062(4) 0.0095(4) 0.0060(4)
C10_6 0.0514(6) 0.0230(5) 0.0390(6) 0.0081(4) 0.0113(5) 0.0071(4)
C1A_6 0.0355(5) 0.0246(5) 0.0346(5) 0.0099(4) 0.0131(4) 0.0052(4)
C2A_6 0.0302(5) 0.0250(4) 0.0284(5) 0.0074(4) 0.0070(4) 0.0025(4)
C5A_6 0.0335(5) 0.0191(4) 0.0248(4) 0.0017(3) 0.0062(4) 0.0022(4)
C6A_6 0.0350(5) 0.0236(4) 0.0221(4) 0.0033(3) 0.0030(4) 0.0028(4)
C1B_6 0.0330(5) 0.0381(5) 0.0269(5) 0.0122(4) 0.0080(4) 0.0091(4)
C2B_6 0.0326(5) 0.0278(5) 0.0267(5) 0.0051(4) 0.0063(4) 0.0046(4)
C5B_6 0.0327(5) 0.0253(5) 0.0248(4) 0.0021(4) 0.0024(4) 0.0032(4)
C6B_6 0.0336(5) 0.0206(4) 0.0279(5) 0.0008(4) 0.0058(4) 0.0017(4)

loop_
_atom_type_symbol
_atom_type_description
_atom_type_scat_dispersion_real
_atom_type_scat_dispersion_imag
_atom_type_scat_source
C C 0.0181 0.0091 'International Tables Vol C Tables 4.2.6.8 and 6.1.1.4'
H H 0.0000 0.0000 'International Tables Vol C Tables 4.2.6.8 and 6.1.1.4'
N N 0.0311 0.0180 'International Tables Vol C Tables 4.2.6.8 and 6.1.1.4'
O O 0.0492 0.0322 'International Tables Vol C Tables 4.2.6.8 and 6.1.1.4'

loop_
_geom_angle_atom_site_label_1
_geom_angle_atom_site_label_2
_geom_angle_atom_site_label_3
_geom_angle
C2_1 C1_1 C6_1 116.39(8)
C2_1 C1_1 C7_1 124.65(8)
C6_1 C1_1 C7_1 118.92(8)
O1_1 C2_1 C3_1 119.77(8)
O1_1 C2_1 C1_1 119.26(8)
C3_1 C2_1 C1_1 120.97(8)
C2_1 C3_1 C4_1 120.34(8)
O2_1 C4_1 C5_1 117.85(8)
O2_1 C4_1 C3_1 121.24(8)
C5_1 C4_1 C3_1 120.91(8)
C6_1 C5_1 C4_1 118.87(8)
O3_1 C6_1 C5_1 116.99(8)
O3_1 C6_1 C1_1 120.50(8)
C5_1 C6_1 C1_1 122.51(8)
O4_1 C7_1 C1_1 120.54(9)
O4_1 C7_1 C8_1 116.91(8)
C1_1 C7_1 C8_1 122.55(8)
C2_2 C1_2 C6_2 116.49(8)
C2_2 C1_2 C7_2 124.38(8)
C6_2 C1_2 C7_2 119.07(8)
O1_2 C2_2 C3_2 119.87(8)
O1_2 C2_2 C1_2 119.14(8)
C3_2 C2_2 C1_2 120.98(8)
C2_2 C3_2 C4_2 120.29(8)
O2_2 C4_2 C5_2 118.02(8)
O2_2 C4_2 C3_2 121.07(8)
C5_2 C4_2 C3_2 120.91(8)
C6_2 C5_2 C4_2 118.91(8)
O3_2 C6_2 C5_2 117.16(8)
O3_2 C6_2 C1_2 120.47(8)
C5_2 C6_2 C1_2 122.37(8)
O4_2 C7_2 C1_2 120.43(9)
O4_2 C7_2 C8_2 116.88(8)
C1_2 C7_2 C8_2 122.69(8)
C7_3 O1_3 C8_3 117.51(7)
C1A_3 N1_3 C1B_3 117.37(8)
N3_3 N2_3 C3_3 113.84(8)
N2_3 N3_3 C4_3 114.17(8)
C2A_3 C3_3 C2B_3 118.81(8)
C2A_3 C3_3 N2_3 115.97(8)
C2B_3 C3_3 N2_3 125.19(8)
C5B_3 C4_3 C5A_3 119.14(8)
C5B_3 C4_3 N3_3 116.78(8)
C5A_3 C4_3 N3_3 124.08(8)
O1_3 C7_3 C6B_3 124.94(8)
O1_3 C7_3 C6A_3 115.22(8)
C6B_3 C7_3 C6A_3 119.84(8)
O1_3 C8_3 C9_3 108.91(8)
C8_3 C9_3 C10_3 114.11(8)
N1_3 C1A_3 C2A_3 122.92(9)
C1A_3 C2A_3 C3_3 119.02(9)
C6A_3 C5A_3 C4_3 120.13(8)
C5A_3 C6A_3 C7_3 120.45(8)
N1_3 C1B_3 C2B_3 124.13(9)
C1B_3 C2B_3 C3_3 117.74(9)
C4_3 C5B_3 C6B_3 121.34(8)
C5B_3 C6B_3 C7_3 119.04(8)
C7_4 O1_4 C8_4 117.54(7)
C1A_4 N1_4 C1B_4 117.41(8)
N3_4 N2_4 C3_4 112.28(7)
N2_4 N3_4 C4_4 115.29(7)
C2A_4 C3_4 C2B_4 118.88(8)
C2A_4 C3_4 N2_4 117.35(8)
C2B_4 C3_4 N2_4 123.77(8)
C5B_4 C4_4 C5A_4 119.45(8)
C5B_4 C4_4 N3_4 116.10(8)
C5A_4 C4_4 N3_4 124.44(8)
O1_4 C7_4 C6B_4 124.45(8)
O1_4 C7_4 C6A_4 115.49(8)
C6B_4 C7_4 C6A_4 120.05(8)
O1_4 C8_4 C9_4 107.84(7)
C8_4 C9_4 C10_4 113.79(8)
N1_4 C1A_4 C2A_4 123.20(9)
C3_4 C2A_4 C1A_4 118.48(9)
C6A_4 C5A_4 C4_4 119.97(8)
C5A_4 C6A_4 C7_4 120.29(8)
N1_4 C1B_4 C2B_4 123.64(9)
C1B_4 C2B_4 C3_4 118.36(9)
C4_4 C5B_4 C6B_4 120.94(8)
C5B_4 C6B_4 C7_4 119.24(8)
C7_5 O1_5 C8_5 118.61(7)
C1A_5 N1_5 C1B_5 117.40(8)
N3_5 N2_5 C3_5 113.15(8)
N2_5 N3_5 C4_5 114.61(8)
C2A_5 C3_5 C2B_5 118.59(8)
C2A_5 C3_5 N2_5 116.88(8)
C2B_5 C3_5 N2_5 124.53(8)
C5B_5 C4_5 C5A_5 119.26(8)
C5B_5 C4_5 N3_5 116.85(8)
C5A_5 C4_5 N3_5 123.89(8)
O1_5 C7_5 C6B_5 124.87(8)
O1_5 C7_5 C6A_5 114.95(8)
C6B_5 C7_5 C6A_5 120.19(8)
O1_5 C8_5 C9_5 107.33(7)
C8_5 C9_5 C10_5 111.52(8)
N1_5 C1A_5 C2A_5 123.05(9)
C1A_5 C2A_5 C3_5 118.82(9)
C6A_5 C5A_5 C4_5 120.20(8)
C5A_5 C6A_5 C7_5 120.25(8)
N1_5 C1B_5 C2B_5 123.64(9)
C1B_5 C2B_5 C3_5 118.48(9)
C4_5 C5B_5 C6B_5 121.07(8)
C5B_5 C6B_5 C7_5 119.01(8)
C7_6 O1_6 C8_6 118.10(7)
C1A_6 N1_6 C1B_6 117.53(8)
N3_6 N2_6 C3_6 113.61(8)
N2_6 N3_6 C4_6 114.18(8)
C2A_6 C3_6 C2B_6 119.12(9)
C2A_6 C3_6 N2_6 115.99(8)
C2B_6 C3_6 N2_6 124.89(9)
C5B_6 C4_6 C5A_6 119.41(8)
C5B_6 C4_6 N3_6 116.55(8)
C5A_6 C4_6 N3_6 124.04(8)
O1_6 C7_6 C6B_6 124.60(8)
O1_6 C7_6 C6A_6 115.17(8)
C6B_6 C7_6 C6A_6 120.22(8)
O1_6 C8_6 C9_6 107.59(8)
C8_6 C9_6 C10_6 110.73(8)
N1_6 C1A_6 C2A_6 122.88(9)
C3_6 C2A_6 C1A_6 118.85(9)
C6A_6 C5A_6 C4_6 119.88(8)
C5A_6 C6A_6 C7_6 120.40(8)
N1_6 C1B_6 C2B_6 124.11(9)
C1B_6 C2B_6 C3_6 117.50(9)
C4_6 C5B_6 C6B_6 121.41(9)
C5B_6 C6B_6 C7_6 118.67(8)

loop_
_geom_bond_atom_site_label_1
_geom_bond_atom_site_label_2
_geom_bond_distance
O1_1 C2_1 1.3476(11)
O2_1 C4_1 1.3481(11)
O3_1 C6_1 1.3498(10)
O4_1 C7_1 1.2482(11)
C1_1 C2_1 1.4250(12)
C1_1 C6_1 1.4315(13)
C1_1 C7_1 1.4592(12)
C2_1 C3_1 1.3878(12)
C3_1 C4_1 1.3945(12)
C4_1 C5_1 1.3921(12)
C5_1 C6_1 1.3841(13)
C7_1 C8_1 1.5011(14)
O1_2 C2_2 1.3492(11)
O2_2 C4_2 1.3505(11)
O3_2 C6_2 1.3450(10)
O4_2 C7_2 1.2480(11)
C1_2 C2_2 1.4231(12)
C1_2 C6_2 1.4296(13)
C1_2 C7_2 1.4616(12)
C2_2 C3_2 1.3871(13)
C3_2 C4_2 1.3944(13)
C4_2 C5_2 1.3899(12)
C5_2 C6_2 1.3854(13)
C7_2 C8_2 1.5011(14)
O1_3 C7_3 1.3544(11)
O1_3 C8_3 1.4414(10)
N1_3 C1A_3 1.3379(13)
N1_3 C1B_3 1.3427(13)
N2_3 N3_3 1.2557(11)
N2_3 C3_3 1.4279(11)
N3_3 C4_3 1.4164(11)
C3_3 C2A_3 1.3880(13)
C3_3 C2B_3 1.3967(13)
C4_3 C5B_3 1.3861(13)
C4_3 C5A_3 1.4059(13)
C7_3 C6B_3 1.3962(13)
C7_3 C6A_3 1.4036(12)
C8_3 C9_3 1.5101(13)
C9_3 C10_3 1.5194(14)
C1A_3 C2A_3 1.3861(13)
C5A_3 C6A_3 1.3740(13)
C1B_3 C2B_3 1.3819(13)
C5B_3 C6B_3 1.3922(13)
O1_4 C7_4 1.3552(10)
O1_4 C8_4 1.4424(10)
N1_4 C1A_4 1.3413(13)
N1_4 C1B_4 1.3423(13)
N2_4 N3_4 1.2587(11)
N2_4 C3_4 1.4319(11)
N3_4 C4_4 1.4127(11)
C3_4 C2A_4 1.3892(13)
C3_4 C2B_4 1.3934(13)
C4_4 C5B_4 1.3890(12)
C4_4 C5A_4 1.4054(12)
C7_4 C6B_4 1.3932(12)
C7_4 C6A_4 1.4036(12)
C8_4 C9_4 1.5090(12)
C9_4 C10_4 1.5199(13)
C1A_4 C2A_4 1.3899(13)
C5A_4 C6A_4 1.3739(12)
C1B_4 C2B_4 1.3805(13)
C5B_4 C6B_4 1.3890(12)
O1_5 C7_5 1.3600(11)
O1_5 C8_5 1.4377(10)
N1_5 C1A_5 1.3390(13)
N1_5 C1B_5 1.3435(13)
N2_5 N3_5 1.2581(11)
N2_5 C3_5 1.4319(11)
N3_5 C4_5 1.4156(11)
C3_5 C2A_5 1.3885(13)
C3_5 C2B_5 1.3923(13)
C4_5 C5B_5 1.3902(13)
C4_5 C5A_5 1.4035(13)
C7_5 C6B_5 1.3946(13)
C7_5 C6A_5 1.4013(12)
C8_5 C9_5 1.5093(12)
C9_5 C10_5 1.5201(13)
C1A_5 C2A_5 1.3884(13)
C5A_5 C6A_5 1.3732(13)
C1B_5 C2B_5 1.3794(13)
C5B_5 C6B_5 1.3911(13)
O1_6 C7_6 1.3557(11)
O1_6 C8_6 1.4364(11)
N1_6 C1A_6 1.3375(14)
N1_6 C1B_6 1.3401(14)
N2_6 N3_6 1.2553(11)
N2_6 C3_6 1.4269(11)
N3_6 C4_6 1.4138(12)
C3_6 C2A_6 1.3850(13)
C3_6 C2B_6 1.3970(13)
C4_6 C5B_6 1.3861(13)
C4_6 C5A_6 1.4033(13)
C7_6 C6B_6 1.3948(13)
C7_6 C6A_6 1.4030(13)
C8_6 C9_6 1.5057(13)
C9_6 C10_6 1.5247(13)
C1A_6 C2A_6 1.3851(13)
C5A_6 C6A_6 1.3728(13)
C1B_6 C2B_6 1.3813(13)
C5B_6 C6B_6 1.3898(13)
